data_4030334
loop_
_publ_author_name
'Zuo, Jian'
'Wu, Zhi-Jun'
'Zhao, Jian-Qiang'
'Zhou, Ming-Qiang'
'Xu, Xiao-Ying'
'Zhang, Xiao-Mei'
'Yuan, Wei-Cheng'

_publ_section_title
;
 Preparation of 3-Sulfonylated 3,3-Disubstituted Oxindoles by the Addition
 of Sulfinate Salts to 3-Halooxindoles.
;
_journal_issue 1
_journal_name_full 'The Journal of organic chemistry'
_journal_page_first 634
_journal_paper_doi 10.1021/jo502270a
_journal_volume 80
_journal_year 2014
_chemical_formula_sum 'C22 H19 N O3 S'
_chemical_formula_weight 377.44
_chemical_name_systematic
; 
 ? 
;
_space_group_IT_number 14
_symmetry_cell_setting monoclinic
_symmetry_space_group_name_Hall '-P 2yab'
_symmetry_space_group_name_H-M 'P 1 21/a 1'
_atom_sites_solution_hydrogens geom
_atom_sites_solution_primary direct
_atom_sites_solution_secondary difmap
_audit_creation_method SHELXL-97
_cell_angle_alpha 90.00
_cell_angle_beta 95.417(5)
_cell_angle_gamma 90.00
_cell_formula_units_Z 4
_cell_length_a 8.5949(4)
_cell_length_b 12.6279(6)
_cell_length_c 17.9523(10)
_cell_measurement_reflns_used 3169
_cell_measurement_temperature 291(2)
_cell_measurement_theta_max 69.5861
_cell_measurement_theta_min 3.4948
_cell_volume 1939.76(17)
_computing_cell_refinement 'CrysAlisPro (Agilent Technologies)'
_computing_data_collection 'CrysAlisPro (Agilent Technologies)'
_computing_data_reduction 'CrysAlisPro (Agilent Technologies)'
_computing_molecular_graphics 'Ortep-3 (L. J. Farrugia, 2001)'
_computing_publication_material SHELXL-97
_computing_structure_refinement 'SHELXL-97 (Sheldrick, 1997)'
_computing_structure_solution 'SHELXS-97 (Sheldrick, 1997)'
_diffrn_ambient_temperature 291(2)
_diffrn_detector_area_resol_mean 15.9149
_diffrn_measured_fraction_theta_full 0.994
_diffrn_measured_fraction_theta_max 0.994
_diffrn_measurement_device_type 'Gemini S Ultra, Agilent Technologies'
_diffrn_measurement_method '\w scans'
_diffrn_radiation_monochromator mirror
_diffrn_radiation_source 'Enhance Ultra (Cu) X-ray Source'
_diffrn_radiation_type CuK\a
_diffrn_radiation_wavelength 1.54184
_diffrn_reflns_av_R_equivalents 0.0322
_diffrn_reflns_av_sigmaI/netI 0.0392
_diffrn_reflns_limit_h_max 8
_diffrn_reflns_limit_h_min -10
_diffrn_reflns_limit_k_max 14
_diffrn_reflns_limit_k_min -14
_diffrn_reflns_limit_l_max 21
_diffrn_reflns_limit_l_min -19
_diffrn_reflns_number 7388
_diffrn_reflns_theta_full 65.06
_diffrn_reflns_theta_max 65.06
_diffrn_reflns_theta_min 4.29
_exptl_absorpt_coefficient_mu 1.659
_exptl_absorpt_correction_T_max 0.6537
_exptl_absorpt_correction_T_min 0.5713
_exptl_absorpt_correction_type multi-scan
_exptl_absorpt_process_details
;
CrysAlisPro, Agilent Technologies,
Version 1.171.36.21 (release 14-08-2012 CrysAlis171 .NET)
(compiled Sep 14 2012,17:21:16)
Empirical absorption correction using spherical harmonics,
 implemented in SCALE3 ABSPACK scaling algorithm.
;
_exptl_crystal_density_diffrn 1.292
_exptl_crystal_density_method 'not measured'
_exptl_crystal_F_000 792
_exptl_crystal_size_max 0.38
_exptl_crystal_size_mid 0.30
_exptl_crystal_size_min 0.28
_refine_diff_density_max 0.453
_refine_diff_density_min -0.479
_refine_diff_density_rms 0.054
_refine_ls_extinction_method none
_refine_ls_goodness_of_fit_ref 1.085
_refine_ls_hydrogen_treatment constr
_refine_ls_matrix_type full
_refine_ls_number_parameters 245
_refine_ls_number_reflns 3280
_refine_ls_number_restraints 36
_refine_ls_restrained_S_all 1.196
_refine_ls_R_factor_all 0.0742
_refine_ls_R_factor_gt 0.0626
_refine_ls_shift/su_max 0.000
_refine_ls_shift/su_mean 0.000
_refine_ls_structure_factor_coef Fsqd
_refine_ls_weighting_details 'calc w=1/[\s^2^(Fo^2^)+(0.0850P)^2^+0.9511P] where P=(Fo^2^+2Fc^2^)/3'
_refine_ls_weighting_scheme calc
_refine_ls_wR_factor_gt 0.1683
_refine_ls_wR_factor_ref 0.1810
_reflns_number_gt 2628
_reflns_number_total 3280
_reflns_threshold_expression >2sigma(I)
_cod_data_source_file jo502270a_si_002.cif
_cod_data_source_block shelxl
_cod_depositor_comments 'Adding full bibliography for 4030334.cif.'
_cod_original_sg_symbol_H-M 'P 21/a'
_cod_database_code 4030334

loop_
_symmetry_equiv_pos_as_xyz
'x, y, z'
'-x+1/2, y+1/2, -z'
'-x, -y, -z'
'x-1/2, -y-1/2, z'

loop_
_atom_site_label
_atom_site_type_symbol
_atom_site_fract_x
_atom_site_fract_y
_atom_site_fract_z
_atom_site_U_iso_or_equiv
_atom_site_adp_type
_atom_site_occupancy
_atom_site_symmetry_multiplicity
_atom_site_calc_flag
_atom_site_refinement_flags
S1 S 1.01191(9) 0.45553(7) 0.30612(5) 0.0547(3) Uani 1 1 d .
O1 O 0.8845(3) 0.27258(18) 0.18634(15) 0.0622(7) Uani 1 1 d .
N1 N 0.6572(3) 0.3536(2) 0.21227(15) 0.0486(6) Uani 1 1 d .
H1 H 0.5957 0.2998 0.2070 0.058 Uiso 1 1 calc R
O2 O 1.1282(3) 0.3766(2) 0.29568(16) 0.0721(8) Uani 1 1 d .
O3 O 1.0615(3) 0.5622(2) 0.32275(16) 0.0716(8) Uani 1 1 d .
C8 C 0.8112(3) 0.3494(2) 0.20403(18) 0.0468(7) Uani 1 1 d .
C3 C 0.6087(3) 0.4553(2) 0.23036(17) 0.0443(7) Uani 1 1 d .
C4 C 0.7357(3) 0.5236(2) 0.23537(18) 0.0452(7) Uani 1 1 d .
C16 C 0.8972(4) 0.4133(3) 0.37678(19) 0.0541(8) Uani 1 1 d .
C7 C 0.8792(3) 0.4617(2) 0.22088(18) 0.0448(7) Uani 1 1 d .
C9 C 0.9762(4) 0.5018(3) 0.1588(2) 0.0621(9) Uani 1 1 d .
H9A H 1.0381 0.5621 0.1775 0.075 Uiso 1 1 calc R
H9B H 1.0478 0.4465 0.1466 0.075 Uiso 1 1 calc R
C17 C 0.8638(5) 0.3068(3) 0.3842(2) 0.0666(10) Uani 1 1 d .
H17 H 0.8996 0.2572 0.3516 0.080 Uiso 1 1 calc R
C1 C 0.4423(4) 0.5952(3) 0.2582(2) 0.0665(10) Uani 1 1 d .
H1A H 0.3433 0.6203 0.2658 0.080 Uiso 1 1 calc R
C10 C 0.8786(4) 0.5335(3) 0.0897(2) 0.0683(10) Uani 1 1 d DU
C5 C 0.7148(4) 0.6290(3) 0.2522(2) 0.0616(9) Uani 1 1 d .
H5 H 0.7990 0.6756 0.2557 0.074 Uiso 1 1 calc R
C2 C 0.4611(4) 0.4895(3) 0.2416(2) 0.0559(8) Uani 1 1 d .
H2 H 0.3768 0.4431 0.2380 0.067 Uiso 1 1 calc R
C13 C 0.6919(9) 0.5945(5) -0.0390(4) 0.140(2) Uani 1 1 d DU
H13 H 0.6246 0.6158 -0.0799 0.168 Uiso 1 1 calc R
C11 C 0.8547(9) 0.6392(3) 0.0706(3) 0.139(2) Uani 1 1 d DU
H11 H 0.8984 0.6921 0.1020 0.167 Uiso 1 1 calc R
C18 C 0.7767(5) 0.2760(3) 0.4406(2) 0.0768(12) Uani 1 1 d .
H18 H 0.7525 0.2046 0.4450 0.092 Uiso 1 1 calc R
C6 C 0.5669(4) 0.6641(3) 0.2638(3) 0.0714(11) Uani 1 1 d .
H6 H 0.5514 0.7349 0.2756 0.086 Uiso 1 1 calc R
C19 C 0.7237(5) 0.3466(4) 0.4908(2) 0.0748(12) Uani 1 1 d .
C21 C 0.8429(6) 0.4861(3) 0.4243(2) 0.0784(12) Uani 1 1 d .
H21 H 0.8631 0.5579 0.4186 0.094 Uiso 1 1 calc R
C20 C 0.7567(6) 0.4511(4) 0.4816(3) 0.0892(14) Uani 1 1 d .
H20 H 0.7207 0.5004 0.5144 0.107 Uiso 1 1 calc R
C22 C 0.6334(7) 0.3113(5) 0.5543(3) 0.1067(18) Uani 1 1 d .
H22A H 0.5642 0.2546 0.5376 0.160 Uiso 1 1 calc R
H22B H 0.5736 0.3696 0.5707 0.160 Uiso 1 1 calc R
H22C H 0.7049 0.2871 0.5951 0.160 Uiso 1 1 calc R
C15 C 0.8080(6) 0.4593(4) 0.0404(2) 0.1025(16) Uani 1 1 d DU
H15 H 0.8237 0.3878 0.0510 0.123 Uiso 1 1 calc R
C14 C 0.7147(7) 0.4874(5) -0.0240(3) 0.122(2) Uani 1 1 d DU
H14 H 0.6690 0.4361 -0.0561 0.146 Uiso 1 1 calc R
C12 C 0.7656(10) 0.6659(7) 0.0047(4) 0.169(3) Uani 1 1 d DU
H12 H 0.7577 0.7368 -0.0092 0.203 Uiso 1 1 calc R

loop_
_atom_site_aniso_label
_atom_site_aniso_U_11
_atom_site_aniso_U_22
_atom_site_aniso_U_33
_atom_site_aniso_U_23
_atom_site_aniso_U_13
_atom_site_aniso_U_12
S1 0.0382(4) 0.0573(5) 0.0673(6) 0.0084(4) -0.0008(4) -0.0053(3)
O1 0.0522(13) 0.0516(14) 0.0829(17) -0.0068(12) 0.0074(12) 0.0101(11)
N1 0.0384(13) 0.0403(13) 0.0675(17) -0.0032(12) 0.0071(12) -0.0038(11)
O2 0.0396(12) 0.0840(18) 0.0921(19) 0.0172(15) 0.0025(12) 0.0118(12)
O3 0.0624(15) 0.0672(16) 0.0824(18) 0.0066(13) -0.0073(13) -0.0257(13)
C8 0.0406(15) 0.0459(17) 0.0537(17) 0.0027(14) 0.0039(13) 0.0035(14)
C3 0.0387(15) 0.0432(16) 0.0515(17) 0.0008(13) 0.0067(13) -0.0004(12)
C4 0.0344(14) 0.0436(16) 0.0581(18) 0.0028(14) 0.0065(13) -0.0001(12)
C16 0.0510(18) 0.0532(19) 0.0566(19) 0.0041(16) -0.0021(15) -0.0050(15)
C7 0.0325(14) 0.0434(16) 0.0587(18) 0.0056(14) 0.0061(13) -0.0007(12)
C9 0.0496(18) 0.065(2) 0.074(2) 0.0085(18) 0.0192(17) -0.0075(17)
C17 0.080(3) 0.056(2) 0.064(2) 0.0042(18) 0.0062(19) -0.0073(19)
C1 0.0432(18) 0.065(2) 0.093(3) -0.012(2) 0.0138(18) 0.0116(16)
C10 0.061(2) 0.080(2) 0.068(2) 0.0161(18) 0.0230(17) 0.0046(18)
C5 0.0487(18) 0.0413(17) 0.094(3) -0.0028(17) 0.0045(18) -0.0043(15)
C2 0.0357(15) 0.057(2) 0.076(2) -0.0066(17) 0.0114(15) -0.0024(14)
C13 0.136(4) 0.158(5) 0.124(4) 0.018(4) 0.001(4) 0.025(4)
C11 0.195(5) 0.101(3) 0.119(4) 0.023(3) -0.005(3) 0.017(4)
C18 0.097(3) 0.065(2) 0.069(2) 0.008(2) 0.006(2) -0.021(2)
C6 0.059(2) 0.0464(19) 0.109(3) -0.014(2) 0.008(2) 0.0085(17)
C19 0.069(2) 0.098(3) 0.056(2) 0.008(2) -0.0015(18) -0.018(2)
C21 0.099(3) 0.064(2) 0.074(3) -0.002(2) 0.017(2) -0.015(2)
C20 0.112(4) 0.083(3) 0.076(3) -0.012(2) 0.028(3) -0.006(3)
C22 0.110(4) 0.140(5) 0.072(3) 0.008(3) 0.020(3) -0.035(4)
C15 0.121(4) 0.115(4) 0.071(3) 0.019(2) 0.004(3) -0.028(3)
C14 0.121(4) 0.151(4) 0.092(3) 0.011(3) 0.004(3) -0.027(3)
C12 0.205(5) 0.145(5) 0.152(4) 0.043(4) -0.017(4) 0.042(4)

loop_
_atom_type_symbol
_atom_type_description
_atom_type_scat_dispersion_real
_atom_type_scat_dispersion_imag
_atom_type_scat_source
C C 0.0181 0.0091 'International Tables Vol C Tables 4.2.6.8 and 6.1.1.4'
H H 0.0000 0.0000 'International Tables Vol C Tables 4.2.6.8 and 6.1.1.4'
N N 0.0311 0.0180 'International Tables Vol C Tables 4.2.6.8 and 6.1.1.4'
O O 0.0492 0.0322 'International Tables Vol C Tables 4.2.6.8 and 6.1.1.4'
S S 0.3331 0.5567 'International Tables Vol C Tables 4.2.6.8 and 6.1.1.4'

loop_
_geom_angle_atom_site_label_1
_geom_angle_atom_site_label_2
_geom_angle_atom_site_label_3
_geom_angle
O3 S1 O2 118.80(17)
O3 S1 C16 108.03(17)
O2 S1 C16 109.13(17)
O3 S1 C7 106.54(15)
O2 S1 C7 107.95(16)
C16 S1 C7 105.61(15)
C8 N1 C3 112.3(3)
C8 N1 H1 123.9
C3 N1 H1 123.9
O1 C8 N1 126.8(3)
O1 C8 C7 125.8(3)
N1 C8 C7 107.3(3)
C2 C3 C4 121.8(3)
C2 C3 N1 128.5(3)
C4 C3 N1 109.6(3)
C5 C4 C3 119.7(3)
C5 C4 C7 131.7(3)
C3 C4 C7 108.6(3)
C21 C16 C17 120.5(4)
C21 C16 S1 119.6(3)
C17 C16 S1 119.9(3)
C4 C7 C9 117.6(3)
C4 C7 C8 102.1(2)
C9 C7 C8 112.3(3)
C4 C7 S1 109.6(2)
C9 C7 S1 106.4(2)
C8 C7 S1 108.6(2)
C10 C9 C7 113.0(3)
C10 C9 H9A 109.0
C7 C9 H9A 109.0
C10 C9 H9B 109.0
C7 C9 H9B 109.0
H9A C9 H9B 107.8
C18 C17 C16 118.6(4)
C18 C17 H17 120.7
C16 C17 H17 120.7
C6 C1 C2 121.4(3)
C6 C1 H1A 119.3
C2 C1 H1A 119.3
C11 C10 C15 116.5(5)
C11 C10 C9 121.6(4)
C15 C10 C9 122.0(3)
C4 C5 C6 118.9(3)
C4 C5 H5 120.5
C6 C5 H5 120.5
C3 C2 C1 117.7(3)
C3 C2 H2 121.1
C1 C2 H2 121.1
C12 C13 C14 120.0(7)
C12 C13 H13 120.0
C14 C13 H13 120.0
C10 C11 C12 120.0(6)
C10 C11 H11 120.0
C12 C11 H11 120.0
C17 C18 C19 122.5(4)
C17 C18 H18 118.7
C19 C18 H18 118.7
C1 C6 C5 120.4(3)
C1 C6 H6 119.8
C5 C6 H6 119.8
C20 C19 C18 117.5(4)
C20 C19 C22 120.5(5)
C18 C19 C22 122.0(4)
C16 C21 C20 118.9(4)
C16 C21 H21 120.5
C20 C21 H21 120.5
C19 C20 C21 121.9(4)
C19 C20 H20 119.1
C21 C20 H20 119.1
C19 C22 H22A 109.5
C19 C22 H22B 109.5
H22A C22 H22B 109.5
C19 C22 H22C 109.5
H22A C22 H22C 109.5
H22B C22 H22C 109.5
C10 C15 C14 122.8(5)
C10 C15 H15 118.6
C14 C15 H15 118.6
C13 C14 C15 118.0(6)
C13 C14 H14 121.0
C15 C14 H14 121.0
C13 C12 C11 122.4(8)
C13 C12 H12 118.8
C11 C12 H12 118.8

loop_
_geom_bond_atom_site_label_1
_geom_bond_atom_site_label_2
_geom_bond_distance
S1 O3 1.435(3)
S1 O2 1.437(3)
S1 C16 1.761(4)
S1 C7 1.822(3)
O1 C8 1.215(4)
N1 C8 1.347(4)
N1 C3 1.398(4)
N1 H1 0.8600
C8 C7 1.552(4)
C3 C2 1.373(4)
C3 C4 1.387(4)
C4 C5 1.380(5)
C4 C7 1.503(4)
C16 C21 1.366(6)
C16 C17 1.384(5)
C7 C9 1.540(5)
C9 C10 1.485(5)
C9 H9A 0.9700
C9 H9B 0.9700
C17 C18 1.371(6)
C17 H17 0.9300
C1 C6 1.377(5)
C1 C2 1.380(5)
C1 H1A 0.9300
C10 C11 1.3885(11)
C10 C15 1.3885(11)
C5 C6 1.381(5)
C5 H5 0.9300
C2 H2 0.9300
C13 C12 1.317(10)
C13 C14 1.3887(11)
C13 H13 0.9300
C11 C12 1.3901(11)
C11 H11 0.9300
C18 C19 1.376(6)
C18 H18 0.9300
C6 H6 0.9300
C19 C20 1.363(6)
C19 C22 1.506(6)
C21 C20 1.395(6)
C21 H21 0.9300
C20 H20 0.9300
C22 H22A 0.9600
C22 H22B 0.9600
C22 H22C 0.9600
C15 C14 1.3898(11)
C15 H15 0.9300
C14 H14 0.9300
C12 H12 0.9300

loop_
_geom_hbond_atom_site_label_D
_geom_hbond_atom_site_label_H
_geom_hbond_atom_site_label_A
_geom_hbond_distance_DH
_geom_hbond_distance_HA
_geom_hbond_distance_DA
_geom_hbond_angle_DHA
_geom_hbond_site_symmetry_A
N1 H1 O1 0.86 2.03 2.836(3) 154.6 4_565

loop_
_geom_torsion_atom_site_label_1
_geom_torsion_atom_site_label_2
_geom_torsion_atom_site_label_3
_geom_torsion_atom_site_label_4
_geom_torsion
C3 N1 C8 O1 -177.7(3)
C3 N1 C8 C7 1.9(4)
C8 N1 C3 C2 178.8(3)
C8 N1 C3 C4 -0.6(4)
C2 C3 C4 C5 0.1(5)
N1 C3 C4 C5 179.5(3)
C2 C3 C4 C7 179.5(3)
N1 C3 C4 C7 -1.1(4)
O3 S1 C16 C21 14.1(4)
O2 S1 C16 C21 144.6(3)
C7 S1 C16 C21 -99.6(3)
O3 S1 C16 C17 -165.4(3)
O2 S1 C16 C17 -34.9(3)
C7 S1 C16 C17 81.0(3)
C5 C4 C7 C9 -55.3(5)
C3 C4 C7 C9 125.4(3)
C5 C4 C7 C8 -178.6(4)
C3 C4 C7 C8 2.1(3)
C5 C4 C7 S1 66.4(4)
C3 C4 C7 S1 -112.9(3)
O1 C8 C7 C4 177.3(3)
N1 C8 C7 C4 -2.4(3)
O1 C8 C7 C9 50.4(4)
N1 C8 C7 C9 -129.3(3)
O1 C8 C7 S1 -67.0(4)
N1 C8 C7 S1 113.3(2)
O3 S1 C7 C4 -64.6(2)
O2 S1 C7 C4 166.7(2)
C16 S1 C7 C4 50.1(2)
O3 S1 C7 C9 63.6(3)
O2 S1 C7 C9 -65.1(3)
C16 S1 C7 C9 178.3(2)
O3 S1 C7 C8 -175.4(2)
O2 S1 C7 C8 56.0(2)
C16 S1 C7 C8 -60.6(2)
C4 C7 C9 C10 -44.2(4)
C8 C7 C9 C10 73.8(4)
S1 C7 C9 C10 -167.5(3)
C21 C16 C17 C18 -0.7(6)
S1 C16 C17 C18 178.8(3)
C7 C9 C10 C11 105.8(5)
C7 C9 C10 C15 -75.0(5)
C3 C4 C5 C6 0.1(6)
C7 C4 C5 C6 -179.1(4)
C4 C3 C2 C1 0.0(5)
N1 C3 C2 C1 -179.3(3)
C6 C1 C2 C3 -0.3(6)
C15 C10 C11 C12 -0.8(11)
C9 C10 C11 C12 178.5(7)
C16 C17 C18 C19 -1.2(6)
C2 C1 C6 C5 0.6(7)
C4 C5 C6 C1 -0.4(7)
C17 C18 C19 C20 2.0(7)
C17 C18 C19 C22 -177.6(4)
C17 C16 C21 C20 1.6(7)
S1 C16 C21 C20 -177.8(4)
C18 C19 C20 C21 -1.0(8)
C22 C19 C20 C21 178.6(5)
C16 C21 C20 C19 -0.8(8)
C11 C10 C15 C14 -1.5(8)
C9 C10 C15 C14 179.2(5)
C12 C13 C14 C15 4.3(12)
C10 C15 C14 C13 -0.1(9)
C14 C13 C12 C11 -6.8(15)
C10 C11 C12 C13 5.0(15)
